data_1569193
loop_
_publ_author_name
'Guo, Weihan'
'Wang, Mingda'
'Si, Leilei'
'Wang, Yigang'
'Xia, Guomin'
'Wang, Hongming'

_publ_section_title
;
 Precise peripheral design enables propeller-like squaraine dye with
 highly sensitive and wide-range piezochromism.
;
_journal_issue 23
_journal_name_full 'Chemical science'
_journal_page_first 6348
_journal_page_last 6354
_journal_paper_doi 10.1039/d3sc01730c
_journal_volume 14
_journal_year 2023
_chemical_formula_moiety '11.001(C H2 Cl2), 8(C36 H40 N6 O2)'
_chemical_formula_sum 'C299 H342 Cl22 N48 O16'
_chemical_formula_weight 5644.09
_space_group_crystal_system orthorhombic
_space_group_IT_number 61
_space_group_name_Hall '-P 2ac 2ab'
_space_group_name_H-M_alt 'P b c a'
_atom_sites_solution_hydrogens geom
_atom_sites_solution_primary dual
_audit_block_doi 10.5517/ccdc.csd.cc2fgn9w
_audit_creation_date 2023-02-28
_audit_creation_method
;
Olex2 1.5
(compiled 2022.04.07 svn.rca3783a0 for OlexSys, GUI svn.r6498)
;
_audit_update_record
;
2023-03-14 deposited with the CCDC.	2023-05-18 downloaded from the CCDC.
;
_cell_angle_alpha 90
_cell_angle_beta 90
_cell_angle_gamma 90
_cell_formula_units_Z 1
_cell_length_a 8.5815(2)
_cell_length_b 23.7567(5)
_cell_length_c 38.1133(12)
_cell_measurement_reflns_used 8981
_cell_measurement_temperature 200.00(10)
_cell_measurement_theta_max 72.7120
_cell_measurement_theta_min 2.3390
_cell_volume 7770.1(3)
_computing_cell_refinement 'CrysAlisPro 1.171.41.112a (Rigaku OD, 2021)'
_computing_data_collection 'CrysAlisPro 1.171.41.112a (Rigaku OD, 2021)'
_computing_data_reduction 'CrysAlisPro 1.171.41.112a (Rigaku OD, 2021)'
_computing_molecular_graphics 'Olex2 1.5 (Dolomanov et al., 2009)'
_computing_publication_material 'Olex2 1.5 (Dolomanov et al., 2009)'
_computing_structure_refinement 'SHELXL 2019/2 (Sheldrick, 2015)'
_computing_structure_solution 'SHELXT  (Sheldrick, 2015)'
_diffrn_ambient_environment N~2~
_diffrn_ambient_temperature 200.00(10)
_diffrn_detector 'Hybrid Pixel Array Detector'
_diffrn_detector_area_resol_mean 10.0000
_diffrn_detector_type 'HyPix-Arc 150'
_diffrn_measured_fraction_theta_full 0.997
_diffrn_measured_fraction_theta_max 0.952
_diffrn_measurement_details
;
List of Runs (angles in degrees, time in seconds):

  # Type    Start    End  Width  t~exp~   \w     \q     \k     \f   Frames
#--------------------------------------------------------------------------
  1  \w     43.00  82.00   0.50    0.80    --   63.04-124.00  33.00   78
  2  \w     59.00  91.00   0.50    0.80    --   76.80-124.00  33.00   64
  3  \w     37.00  62.00   0.50    0.80    --   72.79-124.00  33.00   50
  4  \w     51.00  94.00   0.50    0.80    --   72.79-125.00 -60.00   86
  5  \w     61.00 117.00   0.50    0.80    --   72.79  15.00 -90.00  112
  6  \w     52.00  97.00   0.50    0.80    --   63.04  15.00-180.00   90
  7  \w    -80.00 -53.00   0.50    0.80    --  -63.29 -15.00-120.00   54
  8  \w    -89.00 -62.00   0.50    0.80    --  -70.62 -15.00-180.00   54
  9  \w   -120.00 -70.00   0.50    0.80    --  -76.56 -15.00-120.00  100
 10  \w    -99.00 -67.00   0.50    0.80    --  -76.56 -15.00   0.00   64
 11  \w   -114.00 -73.00   0.50    0.80    --  -70.62 -15.00 150.00   82
 12  \w    -87.00 -60.00   0.50    0.80    --  -70.62 124.00 112.00   54
 13  \w    -55.00 -28.00   0.50    0.80    --  -70.62 124.00 112.00   54
 14  \w    -55.00 -21.00   0.50    0.80    --  -63.29 124.00 112.00   68
 15  \w    -99.00 -55.00   0.50    0.80    --  -81.16 124.00 112.00   88
 16  \w   -100.00 -42.00   0.50    0.80    --  -81.16 125.00 -90.00  116
 17  \w    -82.00 -56.00   0.50    0.80    --  -63.29 125.00-150.00   52
;
_diffrn_measurement_device 'four-circle diffractometer'
_diffrn_measurement_device_type 'ROD, Synergy Custom system, HyPix-Arc 150'
_diffrn_measurement_method '\w scans'
_diffrn_orient_matrix_type 'CrysAlisPro convention (1999,Acta A55,543-557)'
_diffrn_orient_matrix_UB_11 -0.0735406000
_diffrn_orient_matrix_UB_12 0.0559540000
_diffrn_orient_matrix_UB_13 -0.0119163000
_diffrn_orient_matrix_UB_21 0.0084817000
_diffrn_orient_matrix_UB_22 -0.0196810000
_diffrn_orient_matrix_UB_23 -0.0384733000
_diffrn_orient_matrix_UB_31 -0.1635694000
_diffrn_orient_matrix_UB_32 -0.0261996000
_diffrn_orient_matrix_UB_33 0.0033941000
_diffrn_radiation_monochromator mirror
_diffrn_radiation_probe x-ray
_diffrn_radiation_type 'Cu K\a'
_diffrn_radiation_wavelength 1.54184
_diffrn_reflns_av_R_equivalents 0.0533
_diffrn_reflns_av_unetI/netI 0.0475
_diffrn_reflns_Laue_measured_fraction_full 0.997
_diffrn_reflns_Laue_measured_fraction_max 0.952
_diffrn_reflns_limit_h_max 7
_diffrn_reflns_limit_h_min -10
_diffrn_reflns_limit_k_max 27
_diffrn_reflns_limit_k_min -29
_diffrn_reflns_limit_l_max 46
_diffrn_reflns_limit_l_min -46
_diffrn_reflns_number 39616
_diffrn_reflns_point_group_measured_fraction_full 0.997
_diffrn_reflns_point_group_measured_fraction_max 0.952
_diffrn_reflns_theta_full 67.684
_diffrn_reflns_theta_max 75.569
_diffrn_reflns_theta_min 2.318
_diffrn_source 'Rotating-anode X-ray tube'
_diffrn_source_type 'Rigaku (Cu) X-ray Source'
_exptl_absorpt_coefficient_mu 2.285
_exptl_absorpt_correction_T_max 1.00000
_exptl_absorpt_correction_T_min 0.92254
_exptl_absorpt_correction_type multi-scan
_exptl_absorpt_process_details
;
CrysAlisPro 1.171.41.112a (Rigaku Oxford Diffraction, 2021)
Empirical absorption correction using spherical harmonics,
implemented in SCALE3 ABSPACK scaling algorithm.
;
_exptl_crystal_colour colourless
_exptl_crystal_colour_primary colourless
_exptl_crystal_density_diffrn 1.206
_exptl_crystal_description block
_exptl_crystal_F_000 2974
_exptl_crystal_size_max 0.15
_exptl_crystal_size_mid 0.13
_exptl_crystal_size_min 0.12
_refine_diff_density_max 0.546
_refine_diff_density_min -0.300
_refine_diff_density_rms 0.081
_refine_ls_extinction_coef 0.00083(11)
_refine_ls_extinction_expression Fc^*^=kFc[1+0.001xFc^2^\l^3^/sin(2\q)]^-1/4^
_refine_ls_extinction_method 'SHELXL-2019/2 (Sheldrick 2019)'
_refine_ls_goodness_of_fit_ref 1.130
_refine_ls_hydrogen_treatment constr
_refine_ls_matrix_type full
_refine_ls_number_parameters 627
_refine_ls_number_reflns 7677
_refine_ls_number_restraints 655
_refine_ls_restrained_S_all 1.101
_refine_ls_R_factor_all 0.1221
_refine_ls_R_factor_gt 0.0915
_refine_ls_shift/su_max 0.001
_refine_ls_shift/su_mean 0.000
_refine_ls_structure_factor_coef Fsqd
_refine_ls_weighting_details 'w=1/[\s^2^(Fo^2^)+(0.1223P)^2^+6.5600P] where P=(Fo^2^+2Fc^2^)/3'
_refine_ls_weighting_scheme calc
_refine_ls_wR_factor_gt 0.2390
_refine_ls_wR_factor_ref 0.2588
_reflns_Friedel_coverage 0.000
_reflns_number_gt 5629
_reflns_number_total 7677
_reflns_threshold_expression 'I > 2\s(I)'
_cod_data_source_file d3sc01730c2.cif
_cod_data_source_block 20230222-yxy-g2-200k
_cod_depositor_comments 'Adding full bibliography for 1569190--1569193.cif.'
_cod_database_code 1569193
_shelx_shelxl_version_number 2019/2
_chemical_oxdiff_formula CHON
_chemical_oxdiff_usercomment CHO
_shelx_space_group_comment
;
The symmetry employed for this shelxl refinement is uniquely defined
by the following loop, which should always be used as a source of
symmetry information in preference to the above space-group names.
They are only intended as comments.
;
_shelx_estimated_absorpt_t_max 0.771
_shelx_estimated_absorpt_t_min 0.726
_olex2_refinement_description
;
1. Fixed Uiso
 At 1.2 times of:
  All C(H) groups, All C(H,H) groups
 At 1.5 times of:
  All C(H,H,H) groups
2. Restrained distances
 Cl2-C4
 1.78 with sigma of 0.02
 Cl5-C4
 1.77 with sigma of 0.02
 Cl2-C4 = Cl5-C4
 1.771 with sigma of 0.01
 Cl6-Cl7
 2.916 with sigma of 0.03
 Cl2-Cl5
 2.916 with sigma of 0.03
 Cl6-C1
 1.78 with sigma of 0.02
 Cl7-C1
 1.77 with sigma of 0.02
 Cl6-C1 = Cl7-C1
 1.771 with sigma of 0.01
 Cl2-Cl5
 2.92 with sigma of 0.04
 Cl6-Cl7
 2.92 with sigma of 0.04
3. Restrained planarity
 C34, C30, C31, C33, C29, C32, N22, N35
 with sigma of 0.1
4. Uiso/Uaniso restraints and constraints
Cl1 \\sim Cl3 \\sim C2 \\sim C2A \\sim Cl1A \\sim Cl3A \\sim C2B \\sim Cl1B
\\sim Cl3B: within 2A with sigma of 0.01 and sigma for terminal atoms of 0.02
within 2A
N35 \\sim C36A \\sim C31A \\sim C29 \\sim C29A \\sim C30 \\sim C33A \\sim C31
\\sim N35A \\sim C32 \\sim C30A \\sim C33 \\sim C32A \\sim C34 \\sim C34A \\sim
C36 \\sim C37A \\sim C37: within 2A with sigma of 0.01 and sigma for terminal
atoms of 0.02 within 2A
Cl2 \\sim Cl5 \\sim C4: within 2A with sigma of 0.04 and sigma for terminal
atoms of 0.08 within 2A
Cl6 \\sim Cl7 \\sim C1: within 2A with sigma of 0.04 and sigma for terminal
atoms of 0.08 within 2A
Uanis(Cl6) \\sim Ueq, Uanis(C1) \\sim Ueq, Uanis(Cl7) \\sim Ueq: with sigma of
0.01 and sigma for terminal atoms of 0.02
5. Rigid body (RIGU) restrains
 N35, C37, C34, C29, C33, C30, C36, C31, C32, N22
 with sigma for 1-2 distances of 0.01 and sigma for 1-3 distances of 0.02
 C2B, Cl1B, Cl3B, C2A, Cl1A, Cl3A, C2, Cl1, Cl3
 with sigma for 1-2 distances of 0.01 and sigma for 1-3 distances of 0.02
 N35A, C37A, C34A, C29A, C33A, C30A, C36A, C31A, C32A, N22
 with sigma for 1-2 distances of 0.01 and sigma for 1-3 distances of 0.02
 Cl2, Cl5, C4
 with sigma for 1-2 distances of 0.004 and sigma for 1-3 distances of 0.004
 Cl6, Cl7, C1
 with sigma for 1-2 distances of 0.004 and sigma for 1-3 distances of 0.004
6. Same fragment restrains
{N35A, C29A, C30A, C31A, C32A, C33A, C34A, C36A, C37A} sigma for 1-2: 0.02,
1-3: 0.04
as in
{N35, C29, C30, C31, C32, C33, C34, C36, C37}
7. Others
 1*[Sof(Cl1)+Sof(Cl3)+Sof(C2)+Sof(H2A)+Sof(H2B)]+1*[Sof(C2A)+Sof(H2AA)+
 Sof(H2AB)+Sof(Cl1A)+Sof(Cl3A)]+1*[Sof(C2B)+Sof(H2BA)+Sof(H2BB)+Sof(Cl1B)+
 Sof(Cl3B)]=1 with esd of 0.0001
 Sof(N35A)=Sof(C29A)=Sof(C30A)=Sof(H30A)=Sof(C31A)=Sof(H31A)=Sof(C32A)=
 Sof(C33A)=Sof(H33A)=Sof(C34A)=Sof(H34A)=Sof(C36A)=Sof(H36D)=Sof(H36E)=
 Sof(H36F)=Sof(C37A)=Sof(H37D)=Sof(H37E)=Sof(H37F)=1-FVAR(1)
 Sof(N35)=Sof(C29)=Sof(C30)=Sof(H30)=Sof(C31)=Sof(H31)=Sof(C32)=Sof(C33)=
 Sof(H33)=Sof(C34)=Sof(H34)=Sof(C36)=Sof(H36A)=Sof(H36B)=Sof(H36C)=Sof(C37)=
 Sof(H37A)=Sof(H37B)=Sof(H37C)=FVAR(1)
 Sof(Cl1)=Sof(Cl3)=Sof(C2)=Sof(H2A)=Sof(H2B)=FVAR(2)
 Sof(C2A)=Sof(H2AA)=Sof(H2AB)=Sof(Cl1A)=Sof(Cl3A)=FVAR(3)
 Sof(C2B)=Sof(H2BA)=Sof(H2BB)=Sof(Cl1B)=Sof(Cl3B)=FVAR(4)
 Fixed Sof: Cl6(0.125) Cl7(0.125) C1(0.125) H1A(0.125) H1B(0.125) Cl2(0.25)
 Cl5(0.25) C4(0.25) H4A(0.25) H4B(0.25)
 Fixed Y: C37(0.615901)
8.a Secondary CH2 refined with riding coordinates:
 C2(H2A,H2B), C1(H1A,H1B), C4(H4A,H4B), C2A(H2AA,H2AB), C2B(H2BA,H2BB)
8.b Aromatic/amide H refined with riding coordinates:
 C6(H6), C7(H7), C9(H9), C10(H10), C13(H13), C14(H14), C16(H16), C17(H17),
 C24(H24), C25(H25), C27(H27), C28(H28), C30(H30), C31(H31), C33(H33), C34(H34),
  C30A(H30A), C31A(H31A), C33A(H33A), C34A(H34A)
8.c Idealised Me refined as rotating group:
 C39(H39A,H39B,H39C), C40(H40A,H40B,H40C), C44(H44A,H44B,H44C), C45(H45A,H45B,
 H45C), C47(H47A,H47B,H47C), C48(H48A,H48B,H48C), C36(H36A,H36B,H36C), C37(H37A,
 H37B,H37C), C36A(H36D,H36E,H36F), C37A(H37D,H37E,H37F)
;
_olex2_submission_special_instructions 'No special instructions were received'
_oxdiff_exptl_absorpt_empirical_details
;
Empirical correction (ABSPACK) includes:
- Absorption correction using spherical harmonics
- Frame scaling
;
_oxdiff_exptl_absorpt_empirical_full_max 2.566
_oxdiff_exptl_absorpt_empirical_full_min 0.385

loop_
_space_group_symop_operation_xyz
'x, y, z'
'-x+1/2, -y, z+1/2'
'-x, y+1/2, -z+1/2'
'x+1/2, -y+1/2, -z'
'-x, -y, -z'
'x-1/2, y, -z-1/2'
'x, -y-1/2, z-1/2'
'-x-1/2, y-1/2, z'

loop_
_atom_site_label
_atom_site_type_symbol
_atom_site_fract_x
_atom_site_fract_y
_atom_site_fract_z
_atom_site_U_iso_or_equiv
_atom_site_adp_type
_atom_site_occupancy
_atom_site_site_symmetry_order
_atom_site_calc_flag
_atom_site_refinement_flags_posn
_atom_site_refinement_flags_adp
_atom_site_refinement_flags_occupancy
_atom_site_disorder_assembly
_atom_site_disorder_group
Cl1 Cl 0.3878(15) 0.4410(4) 0.6096(2) 0.0525(15) Uani 0.333(3) 1 d . U P A 1
Cl3 Cl 0.5370(13) 0.5266(5) 0.5579(3) 0.0578(17) Uani 0.333(3) 1 d . U P A 1
C2 C 0.392(3) 0.5178(13) 0.5953(8) 0.059(3) Uani 0.333(3) 1 d . U P A 1
H2A H 0.286835 0.529562 0.587447 0.071 Uiso 0.333(3) 1 calc R U P A 1
H2B H 0.422740 0.541953 0.615307 0.071 Uiso 0.333(3) 1 calc R U P A 1
O41 O 0.4927(3) 0.77558(9) 0.70423(7) 0.0460(6) Uani 1 1 d . . . . .
O42 O 0.5466(3) 0.61689(9) 0.63827(7) 0.0493(7) Uani 1 1 d . . . . .
N11 N 0.4762(3) 0.63987(10) 0.72158(7) 0.0358(6) Uani 1 1 d . . . . .
N22 N 0.5556(3) 0.75214(11) 0.62082(8) 0.0415(7) Uani 1 1 d . . . . .
N38 N 0.7323(5) 0.97912(13) 0.63707(10) 0.0626(10) Uani 1 1 d . . . . .
N43 N 0.5662(5) 0.71992(16) 0.85948(9) 0.0670(10) Uani 1 1 d . . . . .
N46 N 0.2588(5) 0.41682(12) 0.71214(9) 0.0608(10) Uani 1 1 d . . . . .
C5 C 0.4258(4) 0.58244(12) 0.71768(9) 0.0367(7) Uani 1 1 d . . . . .
C6 C 0.3104(4) 0.56837(14) 0.69378(9) 0.0400(8) Uani 1 1 d . . . . .
H6 H 0.267110 0.596622 0.679073 0.048 Uiso 1 1 calc R U . . .
C7 C 0.2578(4) 0.51351(14) 0.69119(10) 0.0427(8) Uani 1 1 d . . . . .
H7 H 0.180296 0.504434 0.674318 0.051 Uiso 1 1 calc R U . . .
C8 C 0.3172(5) 0.47070(14) 0.71317(10) 0.0463(9) Uani 1 1 d . . . . .
C9 C 0.4370(5) 0.48567(13) 0.73607(10) 0.0454(9) Uani 1 1 d . . . . .
H9 H 0.482509 0.457579 0.750548 0.055 Uiso 1 1 calc R U . . .
C10 C 0.4916(4) 0.54073(14) 0.73824(10) 0.0431(8) Uani 1 1 d . . . . .
H10 H 0.574248 0.549689 0.753859 0.052 Uiso 1 1 calc R U . . .
C12 C 0.4951(4) 0.66173(12) 0.75656(9) 0.0353(7) Uani 1 1 d . . . . .
C13 C 0.4038(4) 0.64137(14) 0.78383(10) 0.0413(8) Uani 1 1 d . . . . .
H13 H 0.326655 0.613681 0.779200 0.050 Uiso 1 1 calc R U . . .
C14 C 0.4242(4) 0.66103(15) 0.81765(10) 0.0440(8) Uani 1 1 d . . . . .
H14 H 0.361521 0.646393 0.836054 0.053 Uiso 1 1 calc R U . . .
C15 C 0.5361(5) 0.70226(15) 0.82517(10) 0.0470(9) Uani 1 1 d . . . . .
C16 C 0.6230(4) 0.72329(14) 0.79699(10) 0.0452(9) Uani 1 1 d . . . . .
H16 H 0.696370 0.752489 0.801089 0.054 Uiso 1 1 calc R U . . .
C17 C 0.6047(4) 0.70277(13) 0.76352(9) 0.0400(8) Uani 1 1 d . . . . .
H17 H 0.667887 0.716915 0.745060 0.048 Uiso 1 1 calc R U . . .
C18 C 0.4998(4) 0.67212(13) 0.69322(9) 0.0360(7) Uani 1 1 d . . . . .
C19 C 0.5078(4) 0.73272(13) 0.68659(10) 0.0390(8) Uani 1 1 d . . . . .
C20 C 0.5357(4) 0.72011(13) 0.64947(9) 0.0395(8) Uani 1 1 d . . . . .
C21 C 0.5292(4) 0.65921(13) 0.65629(10) 0.0395(8) Uani 1 1 d . . . . .
C23 C 0.6014(4) 0.81000(14) 0.62470(10) 0.0429(8) Uani 1 1 d . . . . .
C24 C 0.7157(5) 0.82492(15) 0.64854(11) 0.0492(9) Uani 1 1 d . . . . .
H24 H 0.765590 0.796631 0.662115 0.059 Uiso 1 1 calc R U . . .
C25 C 0.7580(5) 0.88090(17) 0.65280(11) 0.0540(10) Uani 1 1 d . . . . .
H25 H 0.835503 0.890502 0.669555 0.065 Uiso 1 1 calc R U . . .
C26 C 0.6882(5) 0.92345(15) 0.63280(11) 0.0507(9) Uani 1 1 d . . . . .
C27 C 0.5748(5) 0.90739(15) 0.60836(10) 0.0506(9) Uani 1 1 d . . . . .
H27 H 0.526690 0.935348 0.594207 0.061 Uiso 1 1 calc R U . . .
C28 C 0.5313(5) 0.85171(15) 0.60438(11) 0.0490(9) Uani 1 1 d . . . . .
H28 H 0.453395 0.841859 0.587768 0.059 Uiso 1 1 calc R U . . .
C39 C 0.8020(7) 0.99628(19) 0.66993(13) 0.0763(15) Uani 1 1 d . . . . .
H39A H 0.728843 0.989145 0.689154 0.114 Uiso 1 1 calc R U . . .
H39B H 0.826606 1.036543 0.669013 0.114 Uiso 1 1 calc R U . . .
H39C H 0.897938 0.974793 0.673874 0.114 Uiso 1 1 calc R U . . .
C40 C 0.6484(6) 1.02296(17) 0.61871(16) 0.0784(15) Uani 1 1 d . . . . .
H40A H 0.642432 1.013602 0.593699 0.118 Uiso 1 1 calc R U . . .
H40B H 0.703074 1.058870 0.621636 0.118 Uiso 1 1 calc R U . . .
H40C H 0.542889 1.026097 0.628341 0.118 Uiso 1 1 calc R U . . .
C44 C 0.4767(6) 0.6960(2) 0.88759(12) 0.0706(13) Uani 1 1 d . . . . .
H44A H 0.366886 0.706410 0.884783 0.106 Uiso 1 1 calc R U . . .
H44B H 0.515356 0.710376 0.910070 0.106 Uiso 1 1 calc R U . . .
H44C H 0.486693 0.654924 0.887120 0.106 Uiso 1 1 calc R U . . .
C45 C 0.6356(6) 0.77435(18) 0.86546(12) 0.0644(12) Uani 1 1 d . . . . .
H45A H 0.737031 0.776134 0.853684 0.097 Uiso 1 1 calc R U . . .
H45B H 0.649791 0.780187 0.890709 0.097 Uiso 1 1 calc R U . . .
H45C H 0.567215 0.803716 0.856035 0.097 Uiso 1 1 calc R U . . .
C47 C 0.3146(7) 0.37451(16) 0.73631(13) 0.0754(15) Uani 1 1 d . . . . .
H47A H 0.422292 0.364603 0.730408 0.113 Uiso 1 1 calc R U . . .
H47B H 0.248713 0.340920 0.734614 0.113 Uiso 1 1 calc R U . . .
H47C H 0.310563 0.389313 0.760291 0.113 Uiso 1 1 calc R U . . .
C48 C 0.1453(7) 0.40175(18) 0.68617(13) 0.0741(14) Uani 1 1 d . . . . .
H48A H 0.052946 0.425623 0.688834 0.111 Uiso 1 1 calc R U . . .
H48B H 0.115784 0.362202 0.689210 0.111 Uiso 1 1 calc R U . . .
H48C H 0.189694 0.407128 0.662716 0.111 Uiso 1 1 calc R U . . .
N35 N 0.521(4) 0.6623(9) 0.4857(5) 0.078(3) Uani 0.209(15) 1 d D U P B 1
C29 C 0.533(6) 0.7281(18) 0.5876(9) 0.052(3) Uani 0.209(15) 1 d D U P B 1
C30 C 0.644(5) 0.7448(14) 0.5624(9) 0.056(3) Uani 0.209(15) 1 d D U P B 1
H30 H 0.722484 0.771021 0.568758 0.068 Uiso 0.209(15) 1 calc R U P B 1
C31 C 0.640(4) 0.7241(12) 0.5289(8) 0.062(3) Uani 0.209(15) 1 d D U P B 1
H31 H 0.716694 0.735288 0.512403 0.075 Uiso 0.209(15) 1 calc R U P B 1
C32 C 0.522(3) 0.6863(11) 0.5186(6) 0.065(2) Uani 0.209(15) 1 d D U P B 1
C33 C 0.417(4) 0.6678(14) 0.5440(8) 0.059(3) Uani 0.209(15) 1 d D U P B 1
H33 H 0.341406 0.640326 0.538008 0.071 Uiso 0.209(15) 1 calc R U P B 1
C34 C 0.421(5) 0.6889(17) 0.5782(8) 0.054(3) Uani 0.209(15) 1 d D U P B 1
H34 H 0.346842 0.676508 0.595008 0.065 Uiso 0.209(15) 1 calc R U P B 1
C36 C 0.641(5) 0.6752(14) 0.4604(7) 0.088(6) Uani 0.209(15) 1 d D U P B 1
H36A H 0.656026 0.716063 0.459154 0.133 Uiso 0.209(15) 1 calc R U P B 1
H36B H 0.609888 0.661053 0.437257 0.133 Uiso 0.209(15) 1 calc R U P B 1
H36C H 0.739029 0.657228 0.467455 0.133 Uiso 0.209(15) 1 calc R U P B 1
C37 C 0.424(5) 0.615901 0.4795(9) 0.100(6) Uani 0.209(15) 1 d D U P B 1
H37A H 0.481030 0.581069 0.484431 0.150 Uiso 0.209(15) 1 calc R U P B 1
H37B H 0.390084 0.616074 0.454974 0.150 Uiso 0.209(15) 1 calc R U P B 1
H37C H 0.332418 0.618147 0.494884 0.150 Uiso 0.209(15) 1 calc R U P B 1
N35A N 0.4396(12) 0.6713(3) 0.48423(14) 0.0795(18) Uani 0.791(15) 1 d D U P B 2
C29A C 0.5293(15) 0.7306(4) 0.5862(2) 0.0467(12) Uani 0.791(15) 1 d D U P B 2
C30A C 0.6229(13) 0.7467(4) 0.5576(2) 0.0571(15) Uani 0.791(15) 1 d D U P B 2
H30A H 0.708194 0.771455 0.561359 0.068 Uiso 0.791(15) 1 calc R U P B 2
C31A C 0.5930(10) 0.7271(3) 0.5245(2) 0.0621(17) Uani 0.791(15) 1 d D U P B 2
H31A H 0.657579 0.738882 0.505636 0.075 Uiso 0.791(15) 1 calc R U P B 2
C32A C 0.4689(10) 0.6900(3) 0.51781(17) 0.0639(16) Uani 0.791(15) 1 d D U P B 2
C33A C 0.3763(10) 0.6746(3) 0.5463(2) 0.0600(17) Uani 0.791(15) 1 d D U P B 2
H33A H 0.291295 0.649700 0.542566 0.072 Uiso 0.791(15) 1 calc R U P B 2
C34A C 0.4050(13) 0.6947(4) 0.5800(2) 0.0527(14) Uani 0.791(15) 1 d D U P B 2
H34A H 0.339096 0.683784 0.598866 0.063 Uiso 0.791(15) 1 calc R U P B 2
C36A C 0.5475(15) 0.6831(4) 0.4566(2) 0.098(3) Uani 0.791(15) 1 d D U P B 2
H36D H 0.572183 0.723362 0.456488 0.147 Uiso 0.791(15) 1 calc R U P B 2
H36E H 0.500908 0.672637 0.433997 0.147 Uiso 0.791(15) 1 calc R U P B 2
H36F H 0.643145 0.661355 0.460226 0.147 Uiso 0.791(15) 1 calc R U P B 2
C37A C 0.3325(14) 0.6275(3) 0.4783(2) 0.091(3) Uani 0.791(15) 1 d D U P B 2
H37D H 0.360243 0.594936 0.492822 0.137 Uiso 0.791(15) 1 calc R U P B 2
H37E H 0.335124 0.616673 0.453483 0.137 Uiso 0.791(15) 1 calc R U P B 2
H37F H 0.227376 0.640253 0.484442 0.137 Uiso 0.791(15) 1 calc R U P B 2
Cl6 Cl 1.101(3) 0.4257(8) 0.5053(7) 0.136(7) Uani 0.125 1 d D U P C -2
Cl7 Cl 0.966(6) 0.5397(14) 0.5071(15) 0.249(15) Uani 0.125 1 d D U P C -2
C1 C 1.02(2) 0.482(4) 0.4805(11) 0.21(3) Uani 0.125 1 d D U P C -2
H1A H 1.098008 0.494433 0.462915 0.248 Uiso 0.125 1 calc R U P C -2
H1B H 0.927918 0.467885 0.467689 0.248 Uiso 0.125 1 calc R U P C -2
Cl2 Cl 0.929(2) 0.4986(11) 0.5003(13) 0.311(11) Uani 0.25 1 d D U P D -1
Cl5 Cl 0.9070(16) 0.6120(7) 0.5255(4) 0.217(6) Uani 0.25 1 d D U P D -1
C4 C 0.836(5) 0.5645(13) 0.4935(10) 0.17(2) Uani 0.25 1 d D U P D -1
H4A H 0.858996 0.578740 0.469648 0.208 Uiso 0.25 1 calc R U P D -1
H4B H 0.721389 0.560307 0.495814 0.208 Uiso 0.25 1 calc R U P D -1
C2A C 0.433(3) 0.5203(11) 0.5884(6) 0.058(3) Uani 0.345(3) 1 d . U P E 2
H2AA H 0.481242 0.522872 0.564785 0.070 Uiso 0.345(3) 1 calc R U P E 2
H2AB H 0.499991 0.540570 0.605403 0.070 Uiso 0.345(3) 1 calc R U P E 2
Cl1A Cl 0.4067(17) 0.4478(5) 0.6013(3) 0.065(2) Uani 0.345(3) 1 d . U P E 2
Cl3A Cl 0.2221(9) 0.5506(4) 0.5882(2) 0.0571(16) Uani 0.345(3) 1 d . U P E 2
C2B C 0.432(4) 0.5093(12) 0.5980(8) 0.056(3) Uani 0.322(2) 1 d . U P F 3
H2BA H 0.416155 0.469220 0.604216 0.067 Uiso 0.322(2) 1 calc R U P F 3
H2BB H 0.503771 0.526860 0.615201 0.067 Uiso 0.322(2) 1 calc R U P F 3
Cl1B Cl 0.5046(14) 0.5178(6) 0.5514(3) 0.064(2) Uani 0.322(2) 1 d . U P F 3
Cl3B Cl 0.2551(9) 0.5458(4) 0.5951(2) 0.0477(13) Uani 0.322(2) 1 d . U P F 3

loop_
_atom_site_aniso_label
_atom_site_aniso_U_11
_atom_site_aniso_U_22
_atom_site_aniso_U_33
_atom_site_aniso_U_23
_atom_site_aniso_U_13
_atom_site_aniso_U_12
Cl1 0.084(3) 0.030(2) 0.044(4) 0.009(2) 0.021(3) -0.0130(19)
Cl3 0.053(4) 0.067(4) 0.053(4) -0.009(3) 0.011(3) -0.013(3)
C2 0.063(6) 0.058(6) 0.056(6) 0.005(5) 0.009(6) -0.001(5)
O41 0.0628(16) 0.0249(11) 0.0504(15) -0.0042(10) 0.0029(13) 0.0032(11)
O42 0.0716(17) 0.0287(11) 0.0476(15) -0.0052(10) 0.0034(13) 0.0041(12)
N11 0.0450(15) 0.0250(13) 0.0375(16) 0.0009(11) -0.0023(13) 0.0008(11)
N22 0.0532(17) 0.0302(13) 0.0410(16) 0.0031(12) 0.0033(14) -0.0015(13)
N38 0.082(2) 0.0379(17) 0.068(2) 0.0048(16) -0.018(2) -0.0127(17)
N43 0.093(3) 0.065(2) 0.043(2) -0.0073(16) 0.0051(19) -0.021(2)
N46 0.089(3) 0.0282(15) 0.065(2) 0.0012(14) -0.004(2) -0.0131(16)
C5 0.0478(18) 0.0226(14) 0.0398(18) 0.0008(13) -0.0004(16) -0.0041(14)
C6 0.0488(19) 0.0315(16) 0.0395(19) 0.0048(14) 0.0005(16) 0.0009(15)
C7 0.050(2) 0.0324(17) 0.046(2) -0.0043(14) -0.0043(17) -0.0061(15)
C8 0.062(2) 0.0289(16) 0.048(2) -0.0040(15) 0.0045(19) -0.0064(16)
C9 0.062(2) 0.0258(15) 0.048(2) 0.0042(14) -0.0032(18) 0.0028(16)
C10 0.053(2) 0.0303(16) 0.046(2) 0.0002(14) -0.0075(17) 0.0009(15)
C12 0.0379(17) 0.0266(14) 0.041(2) -0.0008(13) -0.0002(15) 0.0008(13)
C13 0.0451(19) 0.0333(16) 0.045(2) 0.0001(14) -0.0005(16) -0.0036(15)
C14 0.047(2) 0.0383(17) 0.046(2) 0.0026(15) 0.0019(17) 0.0015(15)
C15 0.061(2) 0.0356(17) 0.045(2) -0.0051(15) -0.0017(18) 0.0041(17)
C16 0.052(2) 0.0320(16) 0.052(2) -0.0007(15) -0.0019(18) -0.0043(15)
C17 0.0461(19) 0.0307(15) 0.043(2) 0.0017(14) 0.0007(16) 0.0012(14)
C18 0.0400(17) 0.0258(15) 0.0422(19) -0.0001(13) -0.0024(15) 0.0020(13)
C19 0.0409(18) 0.0273(15) 0.049(2) -0.0001(14) -0.0019(16) 0.0004(13)
C20 0.0448(18) 0.0314(16) 0.042(2) 0.0009(14) 0.0010(16) -0.0010(14)
C21 0.0454(18) 0.0272(15) 0.046(2) -0.0021(14) -0.0031(16) 0.0028(14)
C23 0.055(2) 0.0303(16) 0.044(2) 0.0029(14) 0.0023(17) -0.0016(15)
C24 0.053(2) 0.0384(19) 0.057(2) 0.0135(17) -0.0050(19) -0.0032(16)
C25 0.056(2) 0.048(2) 0.058(3) 0.0048(18) -0.009(2) -0.0090(19)
C26 0.061(2) 0.0386(18) 0.052(2) 0.0023(17) -0.0050(19) -0.0078(18)
C27 0.066(2) 0.0345(17) 0.051(2) 0.0052(16) -0.010(2) -0.0016(17)
C28 0.062(2) 0.0359(18) 0.049(2) 0.0037(16) -0.0080(19) -0.0006(17)
C39 0.110(4) 0.051(2) 0.068(3) -0.004(2) -0.010(3) -0.029(3)
C40 0.090(4) 0.036(2) 0.109(4) 0.006(2) -0.016(3) -0.007(2)
C44 0.079(3) 0.090(3) 0.043(2) -0.008(2) 0.002(2) -0.007(3)
C45 0.075(3) 0.062(3) 0.057(3) -0.017(2) -0.008(2) -0.001(2)
C47 0.117(4) 0.0277(18) 0.082(3) 0.007(2) -0.004(3) -0.012(2)
C48 0.106(4) 0.049(2) 0.067(3) -0.009(2) -0.011(3) -0.035(3)
N35 0.112(6) 0.074(5) 0.049(5) -0.007(5) -0.002(5) 0.011(5)
C29 0.072(5) 0.040(5) 0.043(4) 0.002(4) 0.003(4) -0.001(4)
C30 0.079(5) 0.047(5) 0.043(5) 0.005(4) 0.003(4) 0.000(5)
C31 0.088(6) 0.056(5) 0.042(5) 0.003(4) 0.002(5) 0.004(5)
C32 0.094(5) 0.058(4) 0.044(4) -0.003(4) 0.000(4) 0.004(4)
C33 0.083(5) 0.046(5) 0.048(4) -0.004(4) -0.003(5) 0.002(5)
C34 0.076(5) 0.041(5) 0.045(4) -0.001(4) 0.000(4) -0.002(5)
C36 0.126(11) 0.092(10) 0.047(9) -0.004(9) -0.001(10) 0.017(11)
C37 0.136(12) 0.094(10) 0.071(10) -0.016(9) -0.006(11) 0.005(10)
N35A 0.118(5) 0.074(3) 0.047(2) -0.008(2) -0.005(3) 0.008(3)
C29A 0.066(3) 0.033(2) 0.040(2) 0.0017(19) 0.004(2) -0.001(2)
C30A 0.079(4) 0.050(2) 0.043(3) 0.006(2) 0.006(3) -0.002(3)
C31A 0.087(4) 0.058(3) 0.042(3) 0.006(2) 0.005(3) 0.004(3)
C32A 0.094(4) 0.055(3) 0.043(2) -0.002(2) -0.005(3) 0.010(3)
C33A 0.085(4) 0.044(3) 0.051(3) -0.005(2) -0.005(3) 0.000(3)
C34A 0.072(3) 0.039(3) 0.047(3) 0.000(2) -0.001(2) -0.001(2)
C36A 0.140(8) 0.099(5) 0.055(4) -0.006(4) 0.002(5) 0.017(6)
C37A 0.148(7) 0.068(4) 0.058(4) -0.011(3) -0.032(5) 0.008(5)
Cl6 0.135(14) 0.124(10) 0.150(13) -0.011(10) -0.030(11) 0.013(10)
Cl7 0.26(2) 0.234(17) 0.25(2) -0.010(15) -0.006(16) 0.030(14)
C1 0.20(3) 0.21(3) 0.21(3) -0.002(10) -0.002(9) 0.009(9)
Cl2 0.24(2) 0.306(19) 0.38(3) -0.017(19) 0.03(3) -0.022(18)
Cl5 0.162(10) 0.256(14) 0.233(15) -0.004(12) -0.019(10) 0.019(10)
C4 0.12(3) 0.21(3) 0.19(3) -0.01(3) 0.04(2) -0.02(2)
C2A 0.052(6) 0.061(6) 0.062(7) 0.002(5) 0.009(6) -0.002(5)
Cl1A 0.102(4) 0.040(3) 0.052(4) 0.014(2) 0.027(3) -0.007(3)
Cl3A 0.022(3) 0.078(3) 0.072(4) 0.026(3) -0.018(2) 0.015(2)
C2B 0.056(6) 0.059(6) 0.054(6) 0.007(5) 0.010(6) 0.001(5)
Cl1B 0.062(5) 0.071(4) 0.060(5) -0.015(3) 0.011(3) -0.014(3)
Cl3B 0.028(3) 0.065(2) 0.050(3) 0.016(2) -0.022(2) 0.018(2)

loop_
_atom_type_symbol
_atom_type_description
_atom_type_scat_dispersion_real
_atom_type_scat_dispersion_imag
_atom_type_scat_source
C C 0.0181 0.0091 'International Tables Vol C Tables 4.2.6.8 and 6.1.1.4'
H H 0.0000 0.0000 'International Tables Vol C Tables 4.2.6.8 and 6.1.1.4'
Cl Cl 0.3639 0.7018 'International Tables Vol C Tables 4.2.6.8 and 6.1.1.4'
N N 0.0311 0.0180 'International Tables Vol C Tables 4.2.6.8 and 6.1.1.4'
O O 0.0492 0.0322 'International Tables Vol C Tables 4.2.6.8 and 6.1.1.4'

loop_
_geom_angle_atom_site_label_1
_geom_angle_atom_site_label_2
_geom_angle_atom_site_label_3
_geom_angle
_geom_angle_site_symmetry_1
_geom_angle_site_symmetry_3
_geom_angle_publ_flag
Cl1 C2 H2A 109.8 . . ?
Cl1 C2 H2B 109.8 . . ?
Cl3 C2 Cl1 109.3(14) . . ?
Cl3 C2 H2A 109.8 . . ?
Cl3 C2 H2B 109.8 . . ?
H2A C2 H2B 108.3 . . ?
C5 N11 C12 118.1(3) . . ?
C18 N11 C5 120.3(3) . . ?
C18 N11 C12 121.6(3) . . ?
C20 N22 C23 119.6(3) . . ?
C20 N22 C29 119(2) . . ?
C20 N22 C29A 121.8(5) . . ?
C29 N22 C23 121(2) . . ?
C29A N22 C23 118.6(5) . . ?
C26 N38 C39 118.9(3) . . ?
C26 N38 C40 119.6(4) . . ?
C39 N38 C40 114.9(4) . . ?
C15 N43 C44 118.7(4) . . ?
C15 N43 C45 119.6(4) . . ?
C44 N43 C45 117.3(4) . . ?
C8 N46 C47 120.6(4) . . ?
C8 N46 C48 120.0(3) . . ?
C48 N46 C47 119.4(3) . . ?
C6 C5 N11 120.7(3) . . ?
C10 C5 N11 119.9(3) . . ?
C10 C5 C6 119.4(3) . . ?
C5 C6 H6 119.8 . . ?
C7 C6 C5 120.5(3) . . ?
C7 C6 H6 119.8 . . ?
C6 C7 H7 119.4 . . ?
C6 C7 C8 121.2(3) . . ?
C8 C7 H7 119.4 . . ?
N46 C8 C7 121.4(4) . . ?
N46 C8 C9 121.6(3) . . ?
C9 C8 C7 117.0(3) . . ?
C8 C9 H9 119.2 . . ?
C10 C9 C8 121.7(3) . . ?
C10 C9 H9 119.2 . . ?
C5 C10 C9 120.1(3) . . ?
C5 C10 H10 119.9 . . ?
C9 C10 H10 119.9 . . ?
C13 C12 N11 120.3(3) . . ?
C17 C12 N11 120.6(3) . . ?
C17 C12 C13 119.1(3) . . ?
C12 C13 H13 119.7 . . ?
C14 C13 C12 120.6(3) . . ?
C14 C13 H13 119.7 . . ?
C13 C14 H14 119.5 . . ?
C13 C14 C15 120.9(3) . . ?
C15 C14 H14 119.5 . . ?
N43 C15 C14 121.9(4) . . ?
N43 C15 C16 120.8(4) . . ?
C16 C15 C14 117.2(3) . . ?
C15 C16 H16 119.2 . . ?
C17 C16 C15 121.7(3) . . ?
C17 C16 H16 119.2 . . ?
C12 C17 H17 119.8 . . ?
C16 C17 C12 120.4(3) . . ?
C16 C17 H17 119.8 . . ?
N11 C18 C19 135.1(3) . . ?
N11 C18 C21 133.0(3) . . ?
C21 C18 C19 91.8(3) . . ?
O41 C19 C18 135.8(4) . . ?
O41 C19 C20 135.7(3) . . ?
C18 C19 C20 88.5(3) . . ?
N22 C20 C19 133.7(3) . . ?
N22 C20 C21 134.9(3) . . ?
C19 C20 C21 91.4(3) . . ?
O42 C21 C18 137.0(3) . . ?
O42 C21 C20 134.6(3) . . ?
C18 C21 C20 88.3(3) . . ?
C24 C23 N22 120.4(3) . . ?
C24 C23 C28 119.3(3) . . ?
C28 C23 N22 120.3(3) . . ?
C23 C24 H24 119.7 . . ?
C23 C24 C25 120.5(3) . . ?
C25 C24 H24 119.7 . . ?
C24 C25 H25 119.5 . . ?
C24 C25 C26 121.1(4) . . ?
C26 C25 H25 119.5 . . ?
N38 C26 C25 120.6(4) . . ?
N38 C26 C27 121.9(3) . . ?
C27 C26 C25 117.5(3) . . ?
C26 C27 H27 119.3 . . ?
C28 C27 C26 121.4(4) . . ?
C28 C27 H27 119.3 . . ?
C23 C28 H28 119.9 . . ?
C27 C28 C23 120.2(4) . . ?
C27 C28 H28 119.9 . . ?
N38 C39 H39A 109.5 . . ?
N38 C39 H39B 109.5 . . ?
N38 C39 H39C 109.5 . . ?
H39A C39 H39B 109.5 . . ?
H39A C39 H39C 109.5 . . ?
H39B C39 H39C 109.5 . . ?
N38 C40 H40A 109.5 . . ?
N38 C40 H40B 109.5 . . ?
N38 C40 H40C 109.5 . . ?
H40A C40 H40B 109.5 . . ?
H40A C40 H40C 109.5 . . ?
H40B C40 H40C 109.5 . . ?
N43 C44 H44A 109.5 . . ?
N43 C44 H44B 109.5 . . ?
N43 C44 H44C 109.5 . . ?
H44A C44 H44B 109.5 . . ?
H44A C44 H44C 109.5 . . ?
H44B C44 H44C 109.5 . . ?
N43 C45 H45A 109.5 . . ?
N43 C45 H45B 109.5 . . ?
N43 C45 H45C 109.5 . . ?
H45A C45 H45B 109.5 . . ?
H45A C45 H45C 109.5 . . ?
H45B C45 H45C 109.5 . . ?
N46 C47 H47A 109.5 . . ?
N46 C47 H47B 109.5 . . ?
N46 C47 H47C 109.5 . . ?
H47A C47 H47B 109.5 . . ?
H47A C47 H47C 109.5 . . ?
H47B C47 H47C 109.5 . . ?
N46 C48 H48A 109.5 . . ?
N46 C48 H48B 109.5 . . ?
N46 C48 H48C 109.5 . . ?
H48A C48 H48B 109.5 . . ?
H48A C48 H48C 109.5 . . ?
H48B C48 H48C 109.5 . . ?
C32 N35 C36 121.3(19) . . ?
C32 N35 C37 118.7(18) . . ?
C37 N35 C36 118.5(19) . . ?
N22 C29 C30 114(3) . . ?
C34 C29 N22 127(3) . . ?
C34 C29 C30 119(2) . . ?
C29 C30 H30 119.4 . . ?
C31 C30 C29 121(2) . . ?
C31 C30 H30 119.4 . . ?
C30 C31 H31 119.8 . . ?
C30 C31 C32 120.4(19) . . ?
C32 C31 H31 119.8 . . ?
N35 C32 C31 121.2(18) . . ?
N35 C32 C33 120.1(18) . . ?
C33 C32 C31 118.1(17) . . ?
C32 C33 H33 119.3 . . ?
C32 C33 C34 121.4(19) . . ?
C34 C33 H33 119.3 . . ?
C29 C34 C33 120(2) . . ?
C29 C34 H34 120.0 . . ?
C33 C34 H34 120.0 . . ?
N35 C36 H36A 109.5 . . ?
N35 C36 H36B 109.5 . . ?
N35 C36 H36C 109.5 . . ?
H36A C36 H36B 109.5 . . ?
H36A C36 H36C 109.5 . . ?
H36B C36 H36C 109.5 . . ?
N35 C37 H37A 109.5 . . ?
N35 C37 H37B 109.5 . . ?
N35 C37 H37C 109.5 . . ?
H37A C37 H37B 109.5 . . ?
H37A C37 H37C 109.5 . . ?
H37B C37 H37C 109.5 . . ?
C32A N35A C36A 120.2(7) . . ?
C32A N35A C37A 120.5(6) . . ?
C37A N35A C36A 116.7(6) . . ?
C30A C29A N22 121.8(8) . . ?
C34A C29A N22 119.8(8) . . ?
C34A C29A C30A 118.4(6) . . ?
C29A C30A H30A 119.5 . . ?
C31A C30A C29A 121.0(6) . . ?
C31A C30A H30A 119.5 . . ?
C30A C31A H31A 119.3 . . ?
C30A C31A C32A 121.5(6) . . ?
C32A C31A H31A 119.3 . . ?
N35A C32A C31A 120.6(6) . . ?
N35A C32A C33A 122.3(6) . . ?
C33A C32A C31A 117.1(5) . . ?
C32A C33A H33A 119.1 . . ?
C32A C33A C34A 121.9(6) . . ?
C34A C33A H33A 119.1 . . ?
C29A C34A C33A 120.2(6) . . ?
C29A C34A H34A 119.9 . . ?
C33A C34A H34A 119.9 . . ?
N35A C36A H36D 109.5 . . ?
N35A C36A H36E 109.5 . . ?
N35A C36A H36F 109.5 . . ?
H36D C36A H36E 109.5 . . ?
H36D C36A H36F 109.5 . . ?
H36E C36A H36F 109.5 . . ?
N35A C37A H37D 109.5 . . ?
N35A C37A H37E 109.5 . . ?
N35A C37A H37F 109.5 . . ?
H37D C37A H37E 109.5 . . ?
H37D C37A H37F 109.5 . . ?
H37E C37A H37F 109.5 . . ?
Cl6 C1 H1A 109.1 . . ?
Cl6 C1 H1B 109.1 . . ?
Cl7 C1 Cl6 112.3(15) . . ?
Cl7 C1 H1A 109.1 . . ?
Cl7 C1 H1B 109.1 . . ?
H1A C1 H1B 107.9 . . ?
Cl2 C4 H4A 110.1 . . ?
Cl2 C4 H4B 110.1 . . ?
Cl5 C4 Cl2 107.8(14) . . ?
Cl5 C4 H4A 110.1 . . ?
Cl5 C4 H4B 110.1 . . ?
H4A C4 H4B 108.5 . . ?
H2AA C2A H2AB 109.0 . . ?
Cl1A C2A H2AA 111.1 . . ?
Cl1A C2A H2AB 111.1 . . ?
Cl1A C2A Cl3A 103.6(13) . . ?
Cl3A C2A H2AA 111.0 . . ?
Cl3A C2A H2AB 111.1 . . ?
H2BA C2B H2BB 109.5 . . ?
Cl1B C2B H2BA 111.8 . . ?
Cl1B C2B H2BB 111.8 . . ?
Cl3B C2B H2BA 111.8 . . ?
Cl3B C2B H2BB 111.8 . . ?
Cl3B C2B Cl1B 99.8(14) . . ?

loop_
_geom_bond_atom_site_label_1
_geom_bond_atom_site_label_2
_geom_bond_distance
_geom_bond_site_symmetry_2
_geom_bond_publ_flag
Cl1 C2 1.91(3) . ?
Cl3 C2 1.90(3) . ?
C2 H2A 0.9900 . ?
C2 H2B 0.9900 . ?
O41 C19 1.227(4) . ?
O42 C21 1.227(4) . ?
N11 C5 1.439(4) . ?
N11 C12 1.440(4) . ?
N11 C18 1.340(4) . ?
N22 C20 1.342(4) . ?
N22 C23 1.437(4) . ?
N22 C29 1.40(3) . ?
N22 C29A 1.433(9) . ?
N38 C26 1.385(5) . ?
N38 C39 1.447(6) . ?
N38 C40 1.447(6) . ?
N43 C15 1.397(5) . ?
N43 C44 1.436(6) . ?
N43 C45 1.442(5) . ?
N46 C8 1.375(4) . ?
N46 C47 1.445(5) . ?
N46 C48 1.434(6) . ?
C5 C6 1.387(5) . ?
C5 C10 1.384(5) . ?
C6 H6 0.9500 . ?
C6 C7 1.383(4) . ?
C7 H7 0.9500 . ?
C7 C8 1.413(5) . ?
C8 C9 1.394(5) . ?
C9 H9 0.9500 . ?
C9 C10 1.392(5) . ?
C10 H10 0.9500 . ?
C12 C13 1.388(5) . ?
C12 C17 1.380(5) . ?
C13 H13 0.9500 . ?
C13 C14 1.382(5) . ?
C14 H14 0.9500 . ?
C14 C15 1.401(5) . ?
C15 C16 1.399(5) . ?
C16 H16 0.9500 . ?
C16 C17 1.374(5) . ?
C17 H17 0.9500 . ?
C18 C19 1.463(4) . ?
C18 C21 1.462(5) . ?
C19 C20 1.466(5) . ?
C20 C21 1.471(4) . ?
C23 C24 1.383(5) . ?
C23 C28 1.394(5) . ?
C24 H24 0.9500 . ?
C24 C25 1.388(5) . ?
C25 H25 0.9500 . ?
C25 C26 1.400(5) . ?
C26 C27 1.400(5) . ?
C27 H27 0.9500 . ?
C27 C28 1.383(5) . ?
C28 H28 0.9500 . ?
C39 H39A 0.9800 . ?
C39 H39B 0.9800 . ?
C39 H39C 0.9800 . ?
C40 H40A 0.9800 . ?
C40 H40B 0.9800 . ?
C40 H40C 0.9800 . ?
C44 H44A 0.9800 . ?
C44 H44B 0.9800 . ?
C44 H44C 0.9800 . ?
C45 H45A 0.9800 . ?
C45 H45B 0.9800 . ?
C45 H45C 0.9800 . ?
C47 H47A 0.9800 . ?
C47 H47B 0.9800 . ?
C47 H47C 0.9800 . ?
C48 H48A 0.9800 . ?
C48 H48B 0.9800 . ?
C48 H48C 0.9800 . ?
N35 C32 1.376(15) . ?
N35 C36 1.445(19) . ?
N35 C37 1.404(18) . ?
C29 C30 1.405(17) . ?
C29 C34 1.388(17) . ?
C30 H30 0.9500 . ?
C30 C31 1.372(17) . ?
C31 H31 0.9500 . ?
C31 C32 1.407(17) . ?
C32 C33 1.391(17) . ?
C33 H33 0.9500 . ?
C33 C34 1.396(16) . ?
C34 H34 0.9500 . ?
C36 H36A 0.9800 . ?
C36 H36B 0.9800 . ?
C36 H36C 0.9800 . ?
C37 H37A 0.9800 . ?
C37 H37B 0.9800 . ?
C37 H37C 0.9800 . ?
N35A C32A 1.378(7) . ?
N35A C36A 1.431(10) . ?
N35A C37A 1.407(9) . ?
C29A C30A 1.405(7) . ?
C29A C34A 1.386(7) . ?
C30A H30A 0.9500 . ?
C30A C31A 1.369(7) . ?
C31A H31A 0.9500 . ?
C31A C32A 1.406(8) . ?
C32A C33A 1.393(8) . ?
C33A H33A 0.9500 . ?
C33A C34A 1.395(7) . ?
C34A H34A 0.9500 . ?
C36A H36D 0.9800 . ?
C36A H36E 0.9800 . ?
C36A H36F 0.9800 . ?
C37A H37D 0.9800 . ?
C37A H37E 0.9800 . ?
C37A H37F 0.9800 . ?
Cl6 C1 1.774(9) . ?
Cl7 C1 1.772(9) . ?
C1 H1A 0.9900 . ?
C1 H1B 0.9900 . ?
Cl2 C4 1.776(9) . ?
Cl5 C4 1.771(9) . ?
C4 H4A 0.9900 . ?
C4 H4B 0.9900 . ?
C2A H2AA 0.9900 . ?
C2A H2AB 0.9900 . ?
C2A Cl1A 1.81(3) . ?
C2A Cl3A 1.95(3) . ?
C2B H2BA 0.9900 . ?
C2B H2BB 0.9900 . ?
C2B Cl1B 1.90(3) . ?
C2B Cl3B 1.75(3) . ?

loop_
_geom_torsion_atom_site_label_1
_geom_torsion_atom_site_label_2
_geom_torsion_atom_site_label_3
_geom_torsion_atom_site_label_4
_geom_torsion
_geom_torsion_site_symmetry_1
_geom_torsion_site_symmetry_2
_geom_torsion_site_symmetry_3
_geom_torsion_site_symmetry_4
_geom_torsion_publ_flag
O41 C19 C20 N22 0.3(7) . . . . ?
O41 C19 C20 C21 -178.5(4) . . . . ?
N11 C5 C6 C7 -177.3(3) . . . . ?
N11 C5 C10 C9 176.2(3) . . . . ?
N11 C12 C13 C14 178.2(3) . . . . ?
N11 C12 C17 C16 -179.6(3) . . . . ?
N11 C18 C19 O41 -1.8(7) . . . . ?
N11 C18 C19 C20 -179.8(4) . . . . ?
N11 C18 C21 O42 -2.4(7) . . . . ?
N11 C18 C21 C20 179.8(4) . . . . ?
N22 C20 C21 O42 3.9(8) . . . . ?
N22 C20 C21 C18 -178.2(4) . . . . ?
N22 C23 C24 C25 -178.8(4) . . . . ?
N22 C23 C28 C27 179.5(4) . . . . ?
N22 C29 C30 C31 178.7(18) . . . . ?
N22 C29 C34 C33 -178(3) . . . . ?
N22 C29A C30A C31A -177.9(7) . . . . ?
N22 C29A C34A C33A 178.5(7) . . . . ?
N38 C26 C27 C28 -179.8(4) . . . . ?
N43 C15 C16 C17 174.1(4) . . . . ?
N46 C8 C9 C10 -177.1(4) . . . . ?
C5 N11 C12 C13 -29.9(4) . . . . ?
C5 N11 C12 C17 149.5(3) . . . . ?
C5 N11 C18 C19 159.8(4) . . . . ?
C5 N11 C18 C21 -20.7(6) . . . . ?
C5 C6 C7 C8 1.4(6) . . . . ?
C6 C5 C10 C9 -3.0(5) . . . . ?
C6 C7 C8 N46 176.1(4) . . . . ?
C6 C7 C8 C9 -3.6(6) . . . . ?
C7 C8 C9 C10 2.5(6) . . . . ?
C8 C9 C10 C5 0.8(6) . . . . ?
C10 C5 C6 C7 2.0(5) . . . . ?
C12 N11 C5 C6 134.9(3) . . . . ?
C12 N11 C5 C10 -44.4(4) . . . . ?
C12 N11 C18 C19 -18.2(6) . . . . ?
C12 N11 C18 C21 161.4(3) . . . . ?
C12 C13 C14 C15 0.6(5) . . . . ?
C13 C12 C17 C16 -0.2(5) . . . . ?
C13 C14 C15 N43 -175.5(4) . . . . ?
C13 C14 C15 C16 1.4(5) . . . . ?
C14 C15 C16 C17 -2.8(5) . . . . ?
C15 C16 C17 C12 2.3(5) . . . . ?
C17 C12 C13 C14 -1.3(5) . . . . ?
C18 N11 C5 C6 -43.2(5) . . . . ?
C18 N11 C5 C10 137.6(4) . . . . ?
C18 N11 C12 C13 148.1(3) . . . . ?
C18 N11 C12 C17 -32.5(5) . . . . ?
C18 C19 C20 N22 178.2(4) . . . . ?
C18 C19 C20 C21 -0.5(3) . . . . ?
C19 C18 C21 O42 177.3(5) . . . . ?
C19 C18 C21 C20 -0.5(3) . . . . ?
C19 C20 C21 O42 -177.4(4) . . . . ?
C19 C20 C21 C18 0.5(3) . . . . ?
C20 N22 C23 C24 42.9(5) . . . . ?
C20 N22 C23 C28 -137.2(4) . . . . ?
C20 N22 C29 C30 -139(2) . . . . ?
C20 N22 C29 C34 38(4) . . . . ?
C20 N22 C29A C30A -143.3(7) . . . . ?
C20 N22 C29A C34A 39.2(10) . . . . ?
C21 C18 C19 O41 178.5(4) . . . . ?
C21 C18 C19 C20 0.5(3) . . . . ?
C23 N22 C20 C19 20.1(6) . . . . ?
C23 N22 C20 C21 -161.6(4) . . . . ?
C23 N22 C29 C30 40(3) . . . . ?
C23 N22 C29 C34 -143(3) . . . . ?
C23 N22 C29A C30A 38.0(10) . . . . ?
C23 N22 C29A C34A -139.5(7) . . . . ?
C23 C24 C25 C26 -1.0(6) . . . . ?
C24 C23 C28 C27 -0.6(6) . . . . ?
C24 C25 C26 N38 -179.4(4) . . . . ?
C24 C25 C26 C27 -0.2(6) . . . . ?
C25 C26 C27 C28 0.9(6) . . . . ?
C26 C27 C28 C23 -0.5(6) . . . . ?
C28 C23 C24 C25 1.4(6) . . . . ?
C39 N38 C26 C25 -23.6(7) . . . . ?
C39 N38 C26 C27 157.1(4) . . . . ?
C40 N38 C26 C25 -174.0(4) . . . . ?
C40 N38 C26 C27 6.8(7) . . . . ?
C44 N43 C15 C14 -1.6(6) . . . . ?
C44 N43 C15 C16 -178.4(4) . . . . ?
C45 N43 C15 C14 -157.4(4) . . . . ?
C45 N43 C15 C16 25.9(6) . . . . ?
C47 N46 C8 C7 -176.2(4) . . . . ?
C47 N46 C8 C9 3.4(6) . . . . ?
C48 N46 C8 C7 5.9(6) . . . . ?
C48 N46 C8 C9 -174.5(4) . . . . ?
N35 C32 C33 C34 176(2) . . . . ?
C29 N22 C20 C19 -161(2) . . . . ?
C29 N22 C20 C21 17(2) . . . . ?
C29 N22 C23 C24 -136(2) . . . . ?
C29 N22 C23 C28 44(2) . . . . ?
C29 C30 C31 C32 1.5(19) . . . . ?
C30 C29 C34 C33 -1(3) . . . . ?
C30 C31 C32 N35 -176.0(16) . . . . ?
C30 C31 C32 C33 -4(2) . . . . ?
C31 C32 C33 C34 4(3) . . . . ?
C32 C33 C34 C29 -2(3) . . . . ?
C34 C29 C30 C31 1(3) . . . . ?
C36 N35 C32 C31 0(4) . . . . ?
C36 N35 C32 C33 -172(3) . . . . ?
C37 N35 C32 C31 166(2) . . . . ?
C37 N35 C32 C33 -6(3) . . . . ?
N35A C32A C33A C34A -178.7(6) . . . . ?
C29A N22 C20 C19 -158.5(6) . . . . ?
C29A N22 C20 C21 19.8(8) . . . . ?
C29A N22 C23 C24 -138.4(6) . . . . ?
C29A N22 C23 C28 41.5(7) . . . . ?
C29A C30A C31A C32A -0.5(10) . . . . ?
C30A C29A C34A C33A 1.0(10) . . . . ?
C30A C31A C32A N35A 179.3(6) . . . . ?
C30A C31A C32A C33A 0.8(9) . . . . ?
C31A C32A C33A C34A -0.2(9) . . . . ?
C32A C33A C34A C29A -0.7(10) . . . . ?
C34A C29A C30A C31A -0.4(11) . . . . ?
C36A N35A C32A C31A 8.5(10) . . . . ?
C36A N35A C32A C33A -173.0(7) . . . . ?
C37A N35A C32A C31A 169.7(7) . . . . ?
C37A N35A C32A C33A -11.9(10) . . . . ?
